data_9015735
loop_
_publ_author_name
'Bindi, L.'
'Nestola, F.'
'Kolitsch, U.'
'Guastoni, A.'
'Zorzi, F.'

_publ_section_title
;
 Fassinaite, Pb22+(S2O3)(CO3), the first mineral with coexisting
 thiosulphate and carbonate groups: description and crystal structure
 Note: Sample ID FAS-01
;
_journal_name_full 'Mineralogical Magazine'
_journal_page_first 2721
_journal_page_last 2732
_journal_paper_doi 10.1180/minmag.2011.075.6.2721
_journal_volume 75
_journal_year 2011
_chemical_compound_source 'Trentini mine, Mount Naro, Vicenza Province, Veneto, Italy'
_chemical_formula_sum 'C O6 Pb2 S2'
_chemical_name_mineral Fassinaite
_space_group_IT_number 62
_symmetry_space_group_name_Hall '-P 2ac 2n'
_symmetry_space_group_name_H-M 'P n m a'
_cell_angle_alpha 90
_cell_angle_beta 90
_cell_angle_gamma 90
_cell_length_a 16.320
_cell_length_b 8.7616
_cell_length_c 4.5809
_cell_formula_units_Z 4
_cell_volume 655.020
_database_code_amcsd 0018571
_exptl_crystal_density_diffrn 5.948
_cod_original_formula_sum 'Pb2 S2 C O6'
_cod_database_code 9015735

loop_
_space_group_symop_operation_xyz
x,y,z
x,1/2-y,z
-x,1/2+y,-z
1/2-x,1/2+y,1/2+z
1/2+x,1/2-y,1/2-z
1/2+x,y,1/2-z
1/2-x,-y,1/2+z
-x,-y,-z

loop_
_atom_site_aniso_label
_atom_site_aniso_U_11
_atom_site_aniso_U_22
_atom_site_aniso_U_33
_atom_site_aniso_U_12
_atom_site_aniso_U_13
_atom_site_aniso_U_23
Pb 0.01780 0.01970 0.02650 -0.00100 -0.00150 -0.00090
S1 0.01500 0.01900 0.00800 0.00000 -0.00900 0.00000
C 0.01000 0.02000 0.03000 0.00000 -0.01000 0.00000
O1 0.00400 0.04000 0.02000 0.00000 0.00800 0.00000
O2 0.02300 0.02800 0.01200 -0.01900 0.01200 -0.01100
O3 0.02000 0.02100 0.02300 0.00100 -0.00800 -0.00200
O4 0.03000 0.02000 0.02000 0.00000 -0.01000 0.00000
S2 0.01300 0.02500 0.02000 0.00000 -0.00300 0.00000

loop_
_atom_site_label
_atom_site_fract_x
_atom_site_fract_y
_atom_site_fract_z
_atom_site_U_iso_or_equiv
Pb 0.13583 0.48701 0.58420 0.02130
S1 0.00310 0.25000 0.06900 0.01400
C 0.71300 0.25000 0.38700 0.01900
O1 0.06200 0.25000 0.82800 0.02100
O2 0.27570 0.62300 0.50100 0.02100
O3 0.01390 0.11100 0.25100 0.02100
O4 0.18700 0.25000 0.38800 0.02300
S2 0.88500 0.25000 0.92900 0.02000

loop_
_cod_related_entry_id
_cod_related_entry_database
_cod_related_entry_code
1 AMCSD 0018571
